data_7046622
loop_
_publ_author_name
'Wombacher, Tobias'
'Goddard, Richard'
'Lehmann, Christian W.'
'Schneider, J\"org J'

_publ_section_title
;
 Complete charge separation provoked by full cation encapsulation in the
 radical mono- and di-anions of 5,6:11,12-di-o-phenylene-tetracene.
;
_journal_issue 32
_journal_name_full 'Dalton transactions (Cambridge, England : 2003)'
_journal_page_first 10874
_journal_page_last 10883
_journal_paper_doi 10.1039/c8dt01285g
_journal_volume 47
_journal_year 2018
_chemical_formula_moiety '2(C28 H40 K O10), 2(C4 H8 O), C30 H16'
_chemical_formula_sum 'C94 H112 K2 O22'
_chemical_formula_weight 1672.03
_chemical_name_systematic
;
(5,6:11,12-di-o-phenylenetetracene)-di(potassium-di(benzo-15-crown-5))
;
_chemical_properties_physical Air-sensitive,Moisture-sensitive,Heat-sensitive,Oxygen-sensitive
_space_group_crystal_system triclinic
_space_group_IT_number 2
_space_group_name_Hall '-P 1'
_space_group_name_H-M_alt 'P -1'
_symmetry_space_group_name_Hall '-P 1'
_symmetry_space_group_name_H-M 'P -1'
_atom_sites_solution_hydrogens geom
_atom_sites_solution_primary direct
_atom_sites_solution_secondary difmap
_audit_block_code WOM-RUB/K/THF/100/120/20/
_audit_creation_date 2018-01-23
_audit_creation_method SHELXL-2018/1
_audit_update_record
;
2018-01-30 deposited with the CCDC.
2018-05-25 downloaded from the CCDC.
;
_cell_angle_alpha 117.713(4)
_cell_angle_beta 94.525(6)
_cell_angle_gamma 96.238(5)
_cell_formula_units_Z 1
_cell_length_a 12.746(7)
_cell_length_b 13.528(3)
_cell_length_c 13.986(4)
_cell_measurement_reflns_used 9981
_cell_measurement_temperature 100(2)
_cell_measurement_theta_max 34.2134
_cell_measurement_theta_min 2.3474
_cell_volume 2099.2(14)
_computing_cell_refinement 'SAINT software (Bruker AXS, 2004)'
_computing_data_collection 'APEX2 (Bruker AXS, 2008)'
_computing_data_reduction 'SAINT software (Bruker AXS, 2004)'
_computing_molecular_graphics 'DIAMOND (Crystal Impact GbR, 2005)'
_computing_structure_refinement 'SHELXL (G. M. Sheldrick, 2015)'
_computing_structure_solution 'SHELXS-97 (G. M. Sheldrick, 2008)'
_diffrn_ambient_temperature 100(2)
_diffrn_detector_area_resol_mean 66.67
_diffrn_measured_fraction_theta_full 1.000
_diffrn_measured_fraction_theta_max 0.993
_diffrn_measurement_device_type 'Bruker-AXS ImuS Kappa Mach3 APEX-II'
_diffrn_measurement_method 'CCD \f- and \w-scans'
_diffrn_radiation_monochromator 'Incoatec Helios mirrors'
_diffrn_radiation_source 'Incoatec ImuS/Mo'
_diffrn_radiation_type Mo-K\a
_diffrn_radiation_wavelength 0.71073
_diffrn_reflns_av_R_equivalents 0.0358
_diffrn_reflns_av_unetI/netI 0.0315
_diffrn_reflns_Laue_measured_fraction_full 1.000
_diffrn_reflns_Laue_measured_fraction_max 0.993
_diffrn_reflns_limit_h_max 20
_diffrn_reflns_limit_h_min -20
_diffrn_reflns_limit_k_max 21
_diffrn_reflns_limit_k_min -21
_diffrn_reflns_limit_l_max 22
_diffrn_reflns_limit_l_min -22
_diffrn_reflns_number 75133
_diffrn_reflns_point_group_measured_fraction_full 1.000
_diffrn_reflns_point_group_measured_fraction_max 0.993
_diffrn_reflns_theta_full 25.242
_diffrn_reflns_theta_max 34.478
_diffrn_reflns_theta_min 1.625
_exptl_absorpt_coefficient_mu 0.189
_exptl_absorpt_correction_T_max 0.97842
_exptl_absorpt_correction_T_min 0.92526
_exptl_absorpt_correction_type gaussian
_exptl_absorpt_process_details 'SADABS (Bruker AXS, 2008)'
_exptl_crystal_colour red-black
_exptl_crystal_density_diffrn 1.323
_exptl_crystal_description plate
_exptl_crystal_F_000 890
_exptl_crystal_recrystallization_method 'Re-crystallisation from solvent: tetrahydrofuran'
_exptl_crystal_size_max 0.28
_exptl_crystal_size_mid 0.24
_exptl_crystal_size_min 0.15
_refine_diff_density_max 0.886
_refine_diff_density_min -0.432
_refine_diff_density_rms 0.075
_refine_ls_extinction_method none
_refine_ls_goodness_of_fit_ref 1.031
_refine_ls_hydrogen_treatment constr
_refine_ls_matrix_type full
_refine_ls_number_parameters 552
_refine_ls_number_reflns 17651
_refine_ls_number_restraints 0
_refine_ls_restrained_S_all 1.031
_refine_ls_R_factor_all 0.0753
_refine_ls_R_factor_gt 0.0564
_refine_ls_shift/su_max 0.001
_refine_ls_shift/su_mean 0.000
_refine_ls_structure_factor_coef Fsqd
_refine_ls_weighting_details 'w=1/[\s^2^(Fo^2^)+(0.0908P)^2^+0.9054P] where P=(Fo^2^+2Fc^2^)/3'
_refine_ls_weighting_scheme calc
_refine_ls_wR_factor_gt 0.1547
_refine_ls_wR_factor_ref 0.1706
_reflns_Friedel_coverage 0.000
_reflns_number_gt 13585
_reflns_number_total 17651
_reflns_threshold_expression 'I > 2\s(I)'
_cod_data_source_file c8dt01285g2.cif
_cod_data_source_block 2
_cod_depositor_comments 'Adding full bibliography for 7046621--7046622.cif.'
_cod_original_cell_volume 2099.2(13)
_cod_database_code 7046622
_shelx_shelxl_version_number 2018/1
_shelx_space_group_comment
;
The symmetry employed for this shelxl refinement is uniquely defined
by the following loop, which should always be used as a source of
symmetry information in preference to the above space-group names.
They are only intended as comments.
;
_shelx_estimated_absorpt_t_min 0.949
_shelx_estimated_absorpt_t_max 0.972

loop_
_space_group_symop_operation_xyz
'x, y, z'
'-x, -y, -z'

loop_
_atom_site_label
_atom_site_type_symbol
_atom_site_fract_x
_atom_site_fract_y
_atom_site_fract_z
_atom_site_U_iso_or_equiv
_atom_site_adp_type
_atom_site_occupancy
_atom_site_site_symmetry_order
_atom_site_calc_flag
_atom_site_refinement_flags_posn
_atom_site_refinement_flags_adp
_atom_site_refinement_flags_occupancy
_atom_site_disorder_assembly
_atom_site_disorder_group
C1 C 0.97033(11) 0.41105(11) 0.21931(11) 0.0252(2) Uani 1 1 d . . . . .
H1A H 0.914371 0.409151 0.263938 0.030 Uiso 1 1 calc R U . . .
H1B H 1.034194 0.464471 0.268572 0.030 Uiso 1 1 calc R U . . .
C2 C 0.99761(10) 0.29457(11) 0.15390(12) 0.0261(2) Uani 1 1 d . . . . .
H2A H 1.053633 0.297466 0.109681 0.031 Uiso 1 1 calc R U . . .
H2B H 1.025406 0.267085 0.203729 0.031 Uiso 1 1 calc R U . . .
C3 C 0.92867(10) 0.11736(10) -0.00169(12) 0.0256(2) Uani 1 1 d . . . . .
H3A H 0.869998 0.054332 -0.019965 0.031 Uiso 1 1 calc R U . . .
H3B H 0.994656 0.099135 0.024257 0.031 Uiso 1 1 calc R U . . .
C4 C 0.94357(11) 0.12690(12) -0.10282(12) 0.0276(2) Uani 1 1 d . . . . .
H4A H 1.000311 0.191494 -0.084941 0.033 Uiso 1 1 calc R U . . .
H4B H 0.965495 0.057011 -0.157974 0.033 Uiso 1 1 calc R U . . .
C5 C 0.85628(12) 0.15589(14) -0.24043(13) 0.0323(3) Uani 1 1 d . . . . .
H5A H 0.867243 0.083305 -0.301351 0.039 Uiso 1 1 calc R U . . .
H5B H 0.918913 0.213889 -0.225259 0.039 Uiso 1 1 calc R U . . .
C6 C 0.75638(12) 0.19105(13) -0.27174(12) 0.0302(3) Uani 1 1 d . . . . .
H6A H 0.760658 0.192019 -0.341675 0.036 Uiso 1 1 calc R U . . .
H6B H 0.694043 0.134227 -0.283248 0.036 Uiso 1 1 calc R U . . .
C7 C 0.80511(12) 0.39127(13) -0.19318(12) 0.0300(3) Uani 1 1 d . . . . .
H7A H 0.779276 0.397985 -0.258209 0.036 Uiso 1 1 calc R U . . .
H7B H 0.879991 0.378215 -0.196413 0.036 Uiso 1 1 calc R U . . .
C8 C 0.79835(11) 0.49710(12) -0.09123(12) 0.0276(3) Uani 1 1 d . . . . .
H8A H 0.838697 0.563840 -0.091342 0.033 Uiso 1 1 calc R U . . .
H8B H 0.723116 0.507952 -0.085157 0.033 Uiso 1 1 calc R U . . .
C9 C 0.85434(10) 0.57110(10) 0.10056(11) 0.0230(2) Uani 1 1 d . . . . .
C10 C 0.82064(11) 0.67429(11) 0.12993(12) 0.0262(2) Uani 1 1 d . . . . .
H10 H 0.787828 0.689109 0.075587 0.031 Uiso 1 1 calc R U . . .
C11 C 0.83526(12) 0.75627(11) 0.23988(13) 0.0302(3) Uani 1 1 d . . . . .
H11 H 0.812313 0.827003 0.260278 0.036 Uiso 1 1 calc R U . . .
C12 C 0.88299(12) 0.73484(12) 0.31910(13) 0.0303(3) Uani 1 1 d . . . . .
H12 H 0.892743 0.791054 0.393654 0.036 Uiso 1 1 calc R U . . .
C13 C 0.91698(11) 0.63110(11) 0.29032(11) 0.0260(2) Uani 1 1 d . . . . .
H13 H 0.949565 0.616653 0.345019 0.031 Uiso 1 1 calc R U . . .
C14 C 0.90281(10) 0.54949(10) 0.18148(11) 0.0225(2) Uani 1 1 d . . . . .
C15 C 0.71527(12) 0.26155(13) 0.26236(12) 0.0291(3) Uani 1 1 d . . . . .
H15A H 0.793707 0.278501 0.267675 0.035 Uiso 1 1 calc R U . . .
H15B H 0.698991 0.229154 0.311091 0.035 Uiso 1 1 calc R U . . .
C16 C 0.66688(13) 0.36694(13) 0.29327(12) 0.0314(3) Uani 1 1 d . . . . .
H16A H 0.588193 0.348509 0.284103 0.038 Uiso 1 1 calc R U . . .
H16B H 0.692916 0.422671 0.370667 0.038 Uiso 1 1 calc R U . . .
C17 C 0.63661(13) 0.49872(12) 0.23171(13) 0.0304(3) Uani 1 1 d . . . . .
H17A H 0.679128 0.552319 0.214200 0.036 Uiso 1 1 calc R U . . .
H17B H 0.621646 0.541553 0.307489 0.036 Uiso 1 1 calc R U . . .
C18 C 0.53277(12) 0.44869(12) 0.15471(13) 0.0293(3) Uani 1 1 d . . . . .
H18A H 0.491574 0.391410 0.168515 0.035 Uiso 1 1 calc R U . . .
H18B H 0.489503 0.508779 0.166304 0.035 Uiso 1 1 calc R U . . .
C19 C 0.46149(10) 0.34324(12) -0.03205(13) 0.0282(3) Uani 1 1 d . . . . .
H19A H 0.419458 0.400649 -0.032001 0.034 Uiso 1 1 calc R U . . .
H19B H 0.416948 0.292414 -0.012741 0.034 Uiso 1 1 calc R U . . .
C20 C 0.49225(11) 0.27596(13) -0.14349(13) 0.0288(3) Uani 1 1 d . . . . .
H20A H 0.426973 0.244187 -0.198322 0.035 Uiso 1 1 calc R U . . .
H20B H 0.538709 0.327515 -0.160479 0.035 Uiso 1 1 calc R U . . .
C21 C 0.47685(11) 0.08654(12) -0.17234(12) 0.0269(2) Uani 1 1 d . . . . .
H21A H 0.436984 0.049240 -0.247297 0.032 Uiso 1 1 calc R U . . .
H21B H 0.424857 0.106387 -0.119970 0.032 Uiso 1 1 calc R U . . .
C22 C 0.54455(11) 0.00846(11) -0.15804(12) 0.0271(2) Uani 1 1 d . . . . .
H22A H 0.500557 -0.065097 -0.177715 0.033 Uiso 1 1 calc R U . . .
H22B H 0.601735 -0.005219 -0.204515 0.033 Uiso 1 1 calc R U . . .
C23 C 0.65339(10) 0.01313(11) -0.00724(12) 0.0246(2) Uani 1 1 d . . . . .
C24 C 0.67683(12) -0.09491(12) -0.06734(15) 0.0315(3) Uani 1 1 d . . . . .
H24 H 0.646258 -0.140429 -0.141775 0.038 Uiso 1 1 calc R U . . .
C25 C 0.74640(12) -0.13624(13) -0.01669(17) 0.0371(4) Uani 1 1 d . . . . .
H25 H 0.762962 -0.210138 -0.057069 0.045 Uiso 1 1 calc R U . . .
C26 C 0.79049(12) -0.07022(14) 0.09086(17) 0.0366(4) Uani 1 1 d . . . . .
H26 H 0.837241 -0.099176 0.124184 0.044 Uiso 1 1 calc R U . . .
C27 C 0.76768(11) 0.03922(13) 0.15233(14) 0.0306(3) Uani 1 1 d . . . . .
H27 H 0.798958 0.084609 0.226565 0.037 Uiso 1 1 calc R U . . .
C28 C 0.69849(10) 0.08016(11) 0.10278(12) 0.0248(2) Uani 1 1 d . . . . .
C29A C -0.01281(12) 0.44355(12) 0.48652(12) 0.0236(3) Uiso 0.877(3) 1 d . . P . .
C29B C 0.0491(8) 0.4911(9) 0.4814(9) 0.0236(3) Uiso 0.123(3) 1 d . . P . .
C30 C -0.11019(11) 0.40080(12) 0.50690(11) 0.0269(2) Uani 1 1 d . . . . .
C31 C -0.10205(12) 0.28348(13) 0.46931(11) 0.0282(3) Uani 1 1 d . . . . .
C32 C -0.16948(13) 0.19420(14) 0.46875(12) 0.0328(3) Uani 1 1 d . . . . .
H32 H -0.235845 0.206832 0.495103 0.039 Uiso 1 1 calc R U . . .
C33 C -0.14086(15) 0.08748(14) 0.43027(14) 0.0370(3) Uani 1 1 d . . . . .
H33 H -0.187032 0.028501 0.432075 0.044 Uiso 1 1 calc R U . . .
C34 C -0.04444(14) 0.06610(14) 0.38879(14) 0.0374(3) Uani 1 1 d . . . . .
H34 H -0.025880 -0.007309 0.362511 0.045 Uiso 1 1 calc R U . . .
C35 C 0.02414(13) 0.15128(14) 0.38581(13) 0.0336(3) Uani 1 1 d . . . . .
H35 H 0.088492 0.135085 0.356021 0.040 Uiso 1 1 calc R U . . .
C36 C -0.00036(12) 0.26126(13) 0.42631(12) 0.0293(3) Uani 1 1 d . . . . .
C37 C 0.05669(12) 0.36554(12) 0.43827(11) 0.0285(3) Uani 1 1 d . . . . .
C38 C 0.15824(12) 0.40458(12) 0.41699(11) 0.0290(3) Uani 1 1 d . . . . .
C39 C 0.23325(14) 0.33329(14) 0.37088(15) 0.0379(3) Uani 1 1 d . . . . .
H39 H 0.215917 0.255305 0.350468 0.045 Uiso 1 1 calc R U . . .
C40 C 0.33178(16) 0.37260(16) 0.35405(17) 0.0448(4) Uani 1 1 d . . . . .
H40 H 0.380629 0.321993 0.323252 0.054 Uiso 1 1 calc R U . . .
C41 C 0.35862(15) 0.48622(16) 0.38242(15) 0.0403(4) Uani 1 1 d . . . . .
H41 H 0.426226 0.513765 0.372066 0.048 Uiso 1 1 calc R U . . .
C42 C 0.28589(13) 0.55939(14) 0.42608(12) 0.0329(3) Uani 1 1 d . . . . .
H42 H 0.304761 0.636500 0.443864 0.040 Uiso 1 1 calc R U . . .
C43 C 0.18555(12) 0.52345(12) 0.44483(11) 0.0284(3) Uani 1 1 d . . . . .
K1 K 0.73187(2) 0.28465(2) 0.00760(2) 0.01998(6) Uani 1 1 d . . . . .
O1 O 0.93262(8) 0.44506(8) 0.14167(8) 0.02442(18) Uani 1 1 d . . . . .
O2 O 0.90447(7) 0.21930(7) 0.08409(8) 0.02285(17) Uani 1 1 d . . . . .
O3 O 0.84582(8) 0.14345(9) -0.14561(9) 0.02735(19) Uani 1 1 d . . . . .
O4 O 0.74047(8) 0.29978(9) -0.19122(8) 0.02613(18) Uani 1 1 d . . . . .
O5 O 0.84358(8) 0.48278(8) -0.00318(8) 0.02672(19) Uani 1 1 d . . . . .
O6 O 0.66829(8) 0.18422(8) 0.15191(8) 0.02548(18) Uani 1 1 d . . . . .
O7 O 0.69683(8) 0.41328(8) 0.22429(8) 0.02658(19) Uani 1 1 d . . . . .
O8 O 0.55574(8) 0.39748(8) 0.04572(9) 0.02620(19) Uani 1 1 d . . . . .
O9 O 0.54650(8) 0.18585(8) -0.15299(9) 0.02554(18) Uani 1 1 d . . . . .
O10 O 0.58886(8) 0.06531(8) -0.04538(8) 0.02521(18) Uani 1 1 d . . . . .
C44A C 0.3401(3) 0.1022(3) 0.4543(3) 0.0458(7) Uani 0.621(4) 1 d . . P A 1
H44A H 0.297035 0.053911 0.477541 0.055 Uiso 0.621(4) 1 calc R U P A 1
H44B H 0.294389 0.109980 0.398391 0.055 Uiso 0.621(4) 1 calc R U P A 1
C45A C 0.3821(4) 0.2179(3) 0.5516(3) 0.0559(10) Uani 0.621(4) 1 d . . P A 1
H45A H 0.341830 0.232828 0.613389 0.067 Uiso 0.621(4) 1 calc R U P A 1
H45B H 0.379956 0.279159 0.531938 0.067 Uiso 0.621(4) 1 calc R U P A 1
C46A C 0.5029(2) 0.2034(3) 0.5791(2) 0.0445(7) Uani 0.621(4) 1 d . . P A 1
H46A H 0.551747 0.276782 0.612837 0.053 Uiso 0.621(4) 1 calc R U P A 1
H46B H 0.507458 0.169552 0.628414 0.053 Uiso 0.621(4) 1 calc R U P A 1
C47A C 0.5267(3) 0.1270(3) 0.4715(3) 0.0508(9) Uani 0.621(4) 1 d . . P A 1
H47A H 0.553154 0.170312 0.434950 0.061 Uiso 0.621(4) 1 calc R U P A 1
H47B H 0.582093 0.083469 0.477655 0.061 Uiso 0.621(4) 1 calc R U P A 1
O11A O 0.43010(18) 0.05276(19) 0.41081(18) 0.0477(7) Uani 0.621(4) 1 d . . P A 1
C44B C 0.4923(15) 0.1833(16) 0.4487(15) 0.146(6) Uiso 0.379(4) 1 d . . P A 2
H44C H 0.541264 0.128204 0.438052 0.176 Uiso 0.379(4) 1 calc R U P A 2
H44D H 0.515760 0.231152 0.415629 0.176 Uiso 0.379(4) 1 calc R U P A 2
C45B C 0.3817(12) 0.1295(13) 0.4097(12) 0.123(4) Uiso 0.379(4) 1 d . . P A 2
H45C H 0.352601 0.145887 0.351841 0.147 Uiso 0.379(4) 1 calc R U P A 2
H45D H 0.376879 0.046409 0.378033 0.147 Uiso 0.379(4) 1 calc R U P A 2
C46B C 0.3204(18) 0.171(2) 0.4985(18) 0.174(7) Uiso 0.379(4) 1 d . . P A 2
H46C H 0.312793 0.250867 0.523083 0.208 Uiso 0.379(4) 1 calc R U P A 2
H46D H 0.248809 0.124263 0.478486 0.208 Uiso 0.379(4) 1 calc R U P A 2
C47B C 0.3838(14) 0.1595(14) 0.5779(14) 0.140(5) Uiso 0.379(4) 1 d . . P A 2
H47C H 0.448427 0.130162 0.562215 0.168 Uiso 0.379(4) 1 calc R U P A 2
H47D H 0.362291 0.181114 0.647422 0.168 Uiso 0.379(4) 1 calc R U P A 2
O11B O 0.4801(19) 0.245(2) 0.554(2) 0.270(10) Uiso 0.379(4) 1 d . . P A 2

loop_
_atom_site_aniso_label
_atom_site_aniso_U_11
_atom_site_aniso_U_22
_atom_site_aniso_U_33
_atom_site_aniso_U_23
_atom_site_aniso_U_13
_atom_site_aniso_U_12
C1 0.0263(6) 0.0229(5) 0.0271(6) 0.0145(5) -0.0044(4) 0.0014(4)
C2 0.0215(5) 0.0240(5) 0.0346(6) 0.0169(5) -0.0031(5) 0.0023(4)
C3 0.0220(5) 0.0185(5) 0.0377(7) 0.0139(5) 0.0058(5) 0.0053(4)
C4 0.0199(5) 0.0268(6) 0.0360(7) 0.0138(5) 0.0081(5) 0.0061(4)
C5 0.0298(7) 0.0390(7) 0.0300(7) 0.0161(6) 0.0123(5) 0.0095(6)
C6 0.0294(6) 0.0353(7) 0.0232(6) 0.0122(5) 0.0043(5) 0.0026(5)
C7 0.0301(6) 0.0366(7) 0.0296(6) 0.0221(6) 0.0047(5) -0.0004(5)
C8 0.0277(6) 0.0313(6) 0.0315(6) 0.0226(5) -0.0002(5) 0.0020(5)
C9 0.0213(5) 0.0196(5) 0.0289(6) 0.0140(4) -0.0014(4) -0.0008(4)
C10 0.0224(5) 0.0216(5) 0.0379(7) 0.0182(5) 0.0005(5) 0.0010(4)
C11 0.0267(6) 0.0208(5) 0.0433(8) 0.0157(5) 0.0048(5) 0.0027(4)
C12 0.0305(6) 0.0216(5) 0.0340(7) 0.0099(5) 0.0045(5) 0.0018(5)
C13 0.0256(6) 0.0227(5) 0.0271(6) 0.0111(5) -0.0002(4) 0.0004(4)
C14 0.0217(5) 0.0188(5) 0.0274(5) 0.0127(4) -0.0012(4) 0.0003(4)
C15 0.0311(6) 0.0331(6) 0.0275(6) 0.0190(5) 0.0002(5) 0.0036(5)
C16 0.0385(7) 0.0338(7) 0.0251(6) 0.0161(5) 0.0057(5) 0.0079(6)
C17 0.0345(7) 0.0217(5) 0.0344(7) 0.0118(5) 0.0083(5) 0.0078(5)
C18 0.0280(6) 0.0286(6) 0.0386(7) 0.0196(6) 0.0116(5) 0.0118(5)
C19 0.0187(5) 0.0319(6) 0.0432(7) 0.0248(6) 0.0049(5) 0.0072(4)
C20 0.0238(6) 0.0356(7) 0.0373(7) 0.0262(6) 0.0015(5) 0.0054(5)
C21 0.0222(5) 0.0277(6) 0.0293(6) 0.0139(5) 0.0002(4) -0.0004(4)
C22 0.0261(6) 0.0228(5) 0.0282(6) 0.0093(5) 0.0035(5) 0.0019(4)
C23 0.0202(5) 0.0210(5) 0.0387(7) 0.0188(5) 0.0069(5) 0.0043(4)
C24 0.0262(6) 0.0215(5) 0.0503(9) 0.0188(6) 0.0116(6) 0.0056(5)
C25 0.0267(6) 0.0270(6) 0.0716(12) 0.0317(7) 0.0195(7) 0.0116(5)
C26 0.0214(6) 0.0361(7) 0.0728(11) 0.0411(8) 0.0115(6) 0.0093(5)
C27 0.0210(5) 0.0340(6) 0.0515(8) 0.0326(7) 0.0047(5) 0.0049(5)
C28 0.0200(5) 0.0241(5) 0.0394(7) 0.0224(5) 0.0051(5) 0.0040(4)
C30 0.0265(6) 0.0311(6) 0.0225(5) 0.0140(5) 0.0005(4) -0.0005(5)
C31 0.0282(6) 0.0332(6) 0.0223(5) 0.0129(5) 0.0023(5) 0.0042(5)
C32 0.0336(7) 0.0377(7) 0.0275(6) 0.0162(6) 0.0057(5) 0.0030(6)
C33 0.0420(8) 0.0349(7) 0.0328(7) 0.0157(6) 0.0073(6) 0.0022(6)
C34 0.0394(8) 0.0325(7) 0.0378(8) 0.0148(6) 0.0067(6) 0.0055(6)
C35 0.0323(7) 0.0338(7) 0.0319(7) 0.0129(6) 0.0065(5) 0.0063(5)
C36 0.0280(6) 0.0349(7) 0.0243(6) 0.0137(5) 0.0027(5) 0.0053(5)
C37 0.0304(6) 0.0299(6) 0.0235(6) 0.0107(5) 0.0033(5) 0.0078(5)
C38 0.0322(7) 0.0285(6) 0.0242(6) 0.0117(5) 0.0013(5) 0.0029(5)
C39 0.0363(8) 0.0316(7) 0.0413(8) 0.0134(6) 0.0087(6) 0.0058(6)
C40 0.0392(9) 0.0392(8) 0.0502(10) 0.0147(8) 0.0168(8) 0.0081(7)
C41 0.0369(8) 0.0408(8) 0.0393(8) 0.0156(7) 0.0128(7) 0.0026(6)
C42 0.0362(7) 0.0341(7) 0.0275(6) 0.0147(5) 0.0053(5) 0.0014(6)
C43 0.0335(7) 0.0283(6) 0.0211(5) 0.0111(5) 0.0003(5) 0.0024(5)
K1 0.01687(10) 0.02111(11) 0.02489(12) 0.01320(9) 0.00341(8) 0.00389(8)
O1 0.0292(4) 0.0202(4) 0.0252(4) 0.0128(3) -0.0020(3) 0.0041(3)
O2 0.0188(4) 0.0197(4) 0.0305(4) 0.0127(3) 0.0017(3) 0.0027(3)
O3 0.0215(4) 0.0324(5) 0.0307(5) 0.0159(4) 0.0083(3) 0.0071(4)
O4 0.0232(4) 0.0302(5) 0.0256(4) 0.0145(4) 0.0041(3) 0.0007(3)
O5 0.0318(5) 0.0229(4) 0.0266(4) 0.0145(4) -0.0043(4) 0.0022(3)
O6 0.0256(4) 0.0229(4) 0.0312(5) 0.0161(4) 0.0002(3) 0.0044(3)
O7 0.0291(5) 0.0244(4) 0.0282(5) 0.0138(4) 0.0047(4) 0.0057(3)
O8 0.0203(4) 0.0287(4) 0.0352(5) 0.0190(4) 0.0058(4) 0.0067(3)
O9 0.0197(4) 0.0287(4) 0.0335(5) 0.0196(4) 0.0035(3) 0.0028(3)
O10 0.0271(4) 0.0210(4) 0.0289(4) 0.0131(3) 0.0017(3) 0.0059(3)
C44A 0.0395(15) 0.0364(14) 0.0503(17) 0.0117(12) 0.0086(12) 0.0044(11)
C45A 0.081(3) 0.0325(14) 0.0437(17) 0.0079(12) 0.0168(17) 0.0142(15)
C46A 0.0367(14) 0.0501(16) 0.0287(12) 0.0067(11) 0.0033(10) -0.0047(12)
C47A 0.0392(15) 0.0441(16) 0.0488(17) 0.0082(13) 0.0009(13) -0.0020(12)
O11A 0.0385(11) 0.0405(11) 0.0376(11) -0.0010(8) 0.0002(8) 0.0001(8)

loop_
_atom_type_symbol
_atom_type_description
_atom_type_scat_dispersion_real
_atom_type_scat_dispersion_imag
_atom_type_scat_source
C C 0.0033 0.0016 'International Tables Vol C Tables 4.2.6.8 and 6.1.1.4'
H H 0.0000 0.0000 'International Tables Vol C Tables 4.2.6.8 and 6.1.1.4'
K K 0.2009 0.2494 'International Tables Vol C Tables 4.2.6.8 and 6.1.1.4'
O O 0.0106 0.0060 'International Tables Vol C Tables 4.2.6.8 and 6.1.1.4'

loop_
_exptl_crystal_face_index_h
_exptl_crystal_face_index_k
_exptl_crystal_face_index_l
_exptl_crystal_face_perp_dist
-1.00 0.00 0.00 0.1300
1.00 0.00 0.00 0.1060
1.00 3.00 -3.00 0.1620
-1.00 -3.00 3.00 0.1260
3.00 -1.00 -1.00 0.0490
-3.00 1.00 1.00 0.1040
-1.00 1.00 -1.00 0.1680
1.00 -3.00 3.00 0.1170

loop_
_geom_angle_atom_site_label_1
_geom_angle_atom_site_label_2
_geom_angle_atom_site_label_3
_geom_angle
_geom_angle_site_symmetry_1
_geom_angle_site_symmetry_3
O1 C1 C2 106.23(11) . .
O2 C2 C1 109.40(10) . .
O2 C3 C4 112.38(10) . .
O2 C3 K1 47.71(6) . .
C4 C3 K1 81.11(7) . .
O3 C4 C3 109.22(11) . .
O3 C5 C6 109.16(12) . .
O4 C6 C5 112.84(12) . .
O4 C7 C8 107.78(11) . .
O5 C8 C7 106.09(11) . .
O5 C9 C10 125.94(12) . .
O5 C9 C14 114.09(11) . .
C10 C9 C14 119.96(12) . .
C9 C10 C11 119.64(12) . .
C12 C11 C10 120.26(13) . .
C11 C12 C13 120.50(14) . .
C14 C13 C12 119.54(13) . .
O1 C14 C13 125.82(11) . .
O1 C14 C9 114.08(11) . .
C13 C14 C9 120.10(12) . .
O6 C15 C16 105.83(11) . .
O7 C16 C15 108.40(12) . .
O7 C17 C18 111.55(11) . .
O8 C18 C17 108.61(12) . .
O8 C19 C20 109.03(11) . .
O9 C20 C19 113.57(11) . .
O9 C20 K1 50.43(6) . .
C19 C20 K1 83.34(8) . .
O9 C21 C22 107.56(11) . .
O10 C22 C21 105.38(11) . .
O10 C23 C24 125.91(14) . .
O10 C23 C28 113.76(11) . .
C24 C23 C28 120.33(13) . .
C23 C24 C25 119.17(16) . .
C26 C25 C24 120.26(14) . .
C25 C26 C27 121.09(13) . .
C28 C27 C26 118.83(16) . .
O6 C28 C27 125.62(14) . .
O6 C28 C23 114.07(11) . .
C27 C28 C23 120.31(13) . .
C29B C29A C29B 90.4(9) 2_566 .
C29B C29A C29A 45.7(6) 2_566 2_566
C29B C29A C37 167.6(7) 2_566 .
C29B C29A C37 77.2(6) . .
C29A C29A C37 121.88(18) 2_566 .
C29B C29A C30 75.8(6) 2_566 .
C29B C29A C30 166.1(6) . .
C29A C29A C30 121.50(17) 2_566 .
C37 C29A C30 116.62(13) . .
C29A C29B C29A 89.6(9) 2_566 .
C29A C29B C29B 45.3(6) 2_566 2_566
C29A C29B C30 65.5(6) 2_566 2_566
C29A C29B C30 155.1(10) . 2_566
C29B C29B C30 110.8(11) 2_566 2_566
C29A C29B C37 153.3(10) 2_566 .
C29A C29B C37 63.7(6) . .
C29B C29B C37 108.0(11) 2_566 .
C30 C29B C37 141.1(8) 2_566 .
C29A C29B C43 113.9(8) 2_566 .
C29A C29B C43 156.5(9) . .
C29B C29B C43 159.2(12) 2_566 .
C30 C29B C43 48.4(3) 2_566 .
C37 C29B C43 92.8(5) . .
C29A C29B C38 158.6(9) 2_566 .
C29A C29B C38 111.7(8) . .
C29B C29B C38 156.0(12) 2_566 .
C30 C29B C38 93.1(5) 2_566 .
C37 C29B C38 48.0(3) . .
C29A C30 C31 102.64(13) . .
C29A C30 C43 119.23(13) . 2_566
C31 C30 C43 138.13(13) . 2_566
C31 C30 C29B 141.3(4) . 2_566
C43 C30 C29B 80.5(4) 2_566 2_566
C32 C31 C30 132.41(14) . .
C32 C31 C36 118.44(14) . .
C30 C31 C36 109.14(13) . .
C33 C32 C31 121.05(16) . .
C32 C33 C34 120.54(16) . .
C35 C34 C33 120.54(16) . .
C34 C35 C36 120.87(15) . .
C35 C36 C37 132.87(14) . .
C35 C36 C31 118.54(14) . .
C37 C36 C31 108.58(13) . .
C29A C37 C36 103.00(13) . .
C29A C37 C38 119.19(13) . .
C36 C37 C38 137.79(13) . .
C36 C37 C29B 142.1(4) . .
C38 C37 C29B 80.1(4) . .
C39 C38 C37 123.11(14) . .
C39 C38 C43 117.68(14) . .
C37 C38 C43 119.21(13) . .
C39 C38 C29B 174.9(3) . .
C37 C38 C29B 51.9(3) . .
C43 C38 C29B 67.3(3) . .
C40 C39 C38 122.52(16) . .
C39 C40 C41 119.81(17) . .
C40 C41 C42 119.66(16) . .
C41 C42 C43 122.47(15) . .
C42 C43 C30 123.14(14) . 2_566
C42 C43 C38 117.85(14) . .
C30 C43 C38 118.98(13) 2_566 .
C42 C43 C29B 173.9(3) . .
C30 C43 C29B 51.1(3) 2_566 .
C38 C43 C29B 67.9(3) . .
O3 K1 O2 62.78(4) . .
O3 K1 O8 146.81(3) . .
O2 K1 O8 150.27(3) . .
O3 K1 O7 151.63(3) . .
O2 K1 O7 88.86(3) . .
O8 K1 O7 61.54(3) . .
O3 K1 O9 88.65(4) . .
O2 K1 O9 139.41(3) . .
O8 K1 O9 61.83(4) . .
O7 K1 O9 116.04(4) . .
O3 K1 O4 61.70(3) . .
O2 K1 O4 117.67(3) . .
O8 K1 O4 89.71(3) . .
O7 K1 O4 140.80(3) . .
O9 K1 O4 62.74(3) . .
O3 K1 O5 90.43(4) . .
O2 K1 O5 99.73(4) . .
O8 K1 O5 85.95(4) . .
O7 K1 O5 93.92(3) . .
O9 K1 O5 109.23(3) . .
O4 K1 O5 55.56(3) . .
O3 K1 O1 91.47(4) . .
O2 K1 O1 56.55(3) . .
O8 K1 O1 110.70(4) . .
O7 K1 O1 70.50(4) . .
O9 K1 O1 159.25(3) . .
O4 K1 O1 99.27(3) . .
O5 K1 O1 50.02(3) . .
O3 K1 O6 109.50(3) . .
O2 K1 O6 68.69(4) . .
O8 K1 O6 90.54(3) . .
O7 K1 O6 56.01(3) . .
O9 K1 O6 98.02(3) . .
O4 K1 O6 157.70(3) . .
O5 K1 O6 146.66(3) . .
O1 K1 O6 101.48(3) . .
O3 K1 O10 84.12(4) . .
O2 K1 O10 91.30(4) . .
O8 K1 O10 90.31(4) . .
O7 K1 O10 98.10(3) . .
O9 K1 O10 55.59(3) . .
O4 K1 O10 108.79(3) . .
O5 K1 O10 163.85(3) . .
O1 K1 O10 145.02(3) . .
O6 K1 O10 48.91(3) . .
O3 K1 C3 42.46(4) . .
O2 K1 C3 22.43(3) . .
O8 K1 C3 166.50(3) . .
O7 K1 C3 109.73(3) . .
O9 K1 C3 118.90(4) . .
O4 K1 C3 102.57(3) . .
O5 K1 C3 105.55(4) . .
O1 K1 C3 73.21(4) . .
O6 K1 C3 75.97(4) . .
O10 K1 C3 80.51(4) . .
O3 K1 C20 105.25(4) . .
O2 K1 C20 162.11(3) . .
O8 K1 C20 42.30(4) . .
O7 K1 C20 102.47(4) . .
O9 K1 C20 22.70(3) . .
O4 K1 C20 60.79(4) . .
O5 K1 C20 93.34(4) . .
O1 K1 C20 140.31(3) . .
O6 K1 C20 106.12(4) . .
O10 K1 C20 73.59(4) . .
C3 K1 C20 141.00(4) . .
C14 O1 C1 117.48(10) . .
C14 O1 K1 103.87(7) . .
C1 O1 K1 107.55(7) . .
C2 O2 C3 112.58(10) . .
C2 O2 K1 124.74(7) . .
C3 O2 K1 109.85(7) . .
C4 O3 C5 111.53(11) . .
C4 O3 K1 115.58(8) . .
C5 O3 K1 118.46(8) . .
C7 O4 C6 113.68(11) . .
C7 O4 K1 121.85(8) . .
C6 O4 K1 105.84(8) . .
C9 O5 C8 118.54(10) . .
C9 O5 K1 105.24(7) . .
C8 O5 K1 113.79(8) . .
C28 O6 C15 118.22(10) . .
C28 O6 K1 103.00(8) . .
C15 O6 K1 108.70(8) . .
C17 O7 C16 112.02(11) . .
C17 O7 K1 109.62(8) . .
C16 O7 K1 124.54(8) . .
C18 O8 C19 112.00(11) . .
C18 O8 K1 116.47(8) . .
C19 O8 K1 117.35(8) . .
C20 O9 C21 113.58(11) . .
C20 O9 K1 106.87(8) . .
C21 O9 K1 123.67(8) . .
C23 O10 C22 118.77(11) . .
C23 O10 K1 103.13(8) . .
C22 O10 K1 109.49(8) . .
O11A C44A C45A 107.4(3) . .
C44A C45A C46A 100.7(3) . .
C47A C46A C45A 102.1(3) . .
O11A C47A C46A 106.8(3) . .
C47A O11A C44A 110.8(2) . .
O11B C44B C45B 96.1(17) . .
C46B C45B C44B 109.8(16) . .
C47B C46B C45B 101.1(18) . .
C46B C47B O11B 82.0(15) . .
C44B O11B C47B 105.2(18) . .

loop_
_geom_bond_atom_site_label_1
_geom_bond_atom_site_label_2
_geom_bond_distance
_geom_bond_site_symmetry_2
C1 O1 1.4327(15) .
C1 C2 1.5064(19) .
C2 O2 1.4244(16) .
C3 O2 1.4311(16) .
C3 C4 1.503(2) .
C3 K1 3.5272(16) .
C4 O3 1.4240(18) .
C5 O3 1.4268(19) .
C5 C6 1.509(2) .
C6 O4 1.4259(19) .
C7 O4 1.4229(17) .
C7 C8 1.496(2) .
C8 O5 1.4215(16) .
C9 O5 1.3683(17) .
C9 C10 1.3880(18) .
C9 C14 1.4089(17) .
C10 C11 1.398(2) .
C11 C12 1.383(2) .
C12 C13 1.398(2) .
C13 C14 1.3853(19) .
C14 O1 1.3669(15) .
C15 O6 1.4332(18) .
C15 C16 1.503(2) .
C16 O7 1.4276(18) .
C17 O7 1.4247(17) .
C17 C18 1.507(2) .
C18 O8 1.4218(19) .
C19 O8 1.4228(18) .
C19 C20 1.505(2) .
C20 O9 1.4244(17) .
C20 K1 3.5326(19) .
C21 O9 1.4250(17) .
C21 C22 1.506(2) .
C22 O10 1.4253(17) .
C23 O10 1.3662(15) .
C23 C24 1.3870(19) .
C23 C28 1.404(2) .
C24 C25 1.406(2) .
C25 C26 1.373(3) .
C26 C27 1.402(2) .
C27 C28 1.3897(18) .
C28 O6 1.3645(16) .
C29A C29B 0.974(11) 2_566
C29A C29B 0.992(11) .
C29A C29A 1.385(3) 2_566
C29A C37 1.410(2) .
C29A C30 1.418(2) .
C29B C29B 1.39(2) 2_566
C29B C30 1.510(11) 2_566
C29B C37 1.534(11) .
C29B C43 1.913(11) .
C29B C38 1.921(11) .
C30 C31 1.440(2) .
C30 C43 1.450(2) 2_566
C31 C32 1.401(2) .
C31 C36 1.474(2) .
C32 C33 1.389(2) .
C33 C34 1.402(3) .
C34 C35 1.387(2) .
C35 C36 1.406(2) .
C36 C37 1.444(2) .
C37 C38 1.449(2) .
C38 C39 1.407(2) .
C38 C43 1.460(2) .
C39 C40 1.391(3) .
C40 C41 1.391(3) .
C41 C42 1.392(3) .
C42 C43 1.406(2) .
K1 O3 2.7635(12) .
K1 O2 2.7743(13) .
K1 O8 2.7982(14) .
K1 O7 2.8089(12) .
K1 O9 2.8456(14) .
K1 O4 2.8911(12) .
K1 O5 2.9689(12) .
K1 O1 3.0039(14) .
K1 O6 3.0243(11) .
K1 O10 3.0401(12) .
C44A O11A 1.426(4) .
C44A C45A 1.520(5) .
C45A C46A 1.613(6) .
C46A C47A 1.456(5) .
C47A O11A 1.421(4) .
C44B O11B 1.35(2) .
C44B C45B 1.45(2) .
C45B C46B 1.44(2) .
C46B C47B 1.40(2) .
C47B O11B 1.75(3) .
